data_7055352
loop_
_publ_author_name
'Boualy, Brahim'
'El Houssame, Soufiane'
'Sancineto, Luca'
'Santi, Claudio'
'Ait Ali, Mustapha'
'Stoeckli-Evans, Helen'
'El Firdoussi, Larbi'

_publ_section_title
;
 A mild and efficient method for the synthesis of a new optically active
 diallyl selenide and its catalytic activity in the allylic chlorination
 of natural terpenes
;
_journal_issue 4
_journal_name_full 'New J. Chem.'
_journal_page_first 3395
_journal_paper_doi 10.1039/C5NJ02797G
_journal_volume 40
_journal_year 2016
_chemical_absolute_configuration rmad
_chemical_formula_moiety 'C20 H30 Se'
_chemical_formula_sum 'C20 H30 Se'
_chemical_formula_weight 349.40
_chemical_name_systematic
; 
 ? 
;
_space_group_IT_number 5
_symmetry_cell_setting monoclinic
_symmetry_space_group_name_Hall 'C 2y'
_symmetry_space_group_name_H-M 'C 1 2 1'
_atom_sites_solution_hydrogens geom
_atom_sites_solution_primary direct
_atom_sites_solution_secondary difmap
_audit_creation_method SHELXL-97
_audit_update_record
;
2015-10-10 deposited with the CCDC.
2016-02-05 downloaded from the CCDC.
;
_cell_angle_alpha 90.00
_cell_angle_beta 110.314(6)
_cell_angle_gamma 90.00
_cell_formula_units_Z 2
_cell_length_a 11.4153(8)
_cell_length_b 6.8490(7)
_cell_length_c 12.4992(12)
_cell_measurement_reflns_used 6934
_cell_measurement_temperature 173(2)
_cell_measurement_theta_max 26.03
_cell_measurement_theta_min 1.74
_cell_volume 916.45(15)
_computing_cell_refinement 'X-Area V1.52'
_computing_data_collection 'X-Area V1.52 (Stoe & Cie, 2009)'
_computing_data_reduction 'X-RED32 V1.48 (Stoe & Cie, 2009)'
_computing_molecular_graphics 'PLATON  (Spek, 2009) and Mercury (Macrae et al., 2006)'
_computing_publication_material 'SHELXL-97, PLATON and Publcif (Westrip, 2010)'
_computing_structure_refinement 'SHELXL-97 (Sheldrick, 2008)'
_computing_structure_solution 'SHELXS-97 (Sheldrick, 2008)'
_diffrn_ambient_temperature 173(2)
_diffrn_detector 'image plate (34 cm diameter)'
_diffrn_detector_type STOE
_diffrn_measured_fraction_theta_full 1.000
_diffrn_measured_fraction_theta_max 1.000
_diffrn_measurement_device '2-circle goniometer'
_diffrn_measurement_device_type 'STOE IPDS 2'
_diffrn_measurement_method '\f + \w scans'
_diffrn_radiation_monochromator 'plane graphite'
_diffrn_radiation_source 'fine-focus sealed tube'
_diffrn_radiation_type MoK\a
_diffrn_radiation_wavelength 0.71073
_diffrn_reflns_av_R_equivalents 0.0311
_diffrn_reflns_av_sigmaI/netI 0.0254
_diffrn_reflns_limit_h_max 13
_diffrn_reflns_limit_h_min -13
_diffrn_reflns_limit_k_max 8
_diffrn_reflns_limit_k_min -8
_diffrn_reflns_limit_l_max 15
_diffrn_reflns_limit_l_min -15
_diffrn_reflns_number 4842
_diffrn_reflns_theta_full 25.00
_diffrn_reflns_theta_max 25.59
_diffrn_reflns_theta_min 1.74
_diffrn_source 'sealed X-ray tube, 12 x 0.4 mm long-fine focus'
_diffrn_standards_decay_% 0
_diffrn_standards_number 0
_exptl_absorpt_coefficient_mu 2.042
_exptl_absorpt_correction_T_max 1.0000
_exptl_absorpt_correction_T_min 0.8204
_exptl_absorpt_correction_type multi-scan
_exptl_absorpt_process_details 'MULscanABS in PLATON (Spek, 2009)'
_exptl_crystal_colour colourless
_exptl_crystal_density_diffrn 1.266
_exptl_crystal_density_method 'not measured'
_exptl_crystal_description rod
_exptl_crystal_F_000 368
_exptl_crystal_size_max 0.45
_exptl_crystal_size_mid 0.26
_exptl_crystal_size_min 0.14
_refine_diff_density_max 0.395
_refine_diff_density_min -0.344
_refine_diff_density_rms 0.040
_refine_ls_abs_structure_details 'Flack H D (1983), Acta Cryst. A39, 876-881'
_refine_ls_abs_structure_Flack -0.012(9)
_refine_ls_extinction_coef 0.0067(10)
_refine_ls_extinction_expression Fc^*^=kFc[1+0.001xFc^2^\l^3^/sin(2\q)]^-1/4^
_refine_ls_extinction_method SHELXL
_refine_ls_goodness_of_fit_ref 1.003
_refine_ls_hydrogen_treatment constr
_refine_ls_matrix_type full
_refine_ls_number_parameters 99
_refine_ls_number_reflns 1710
_refine_ls_number_restraints 1
_refine_ls_restrained_S_all 1.003
_refine_ls_R_factor_all 0.0200
_refine_ls_R_factor_gt 0.0195
_refine_ls_shift/su_max 0.000
_refine_ls_shift/su_mean 0.000
_refine_ls_structure_factor_coef Fsqd
_refine_ls_weighting_details 'calc w=1/[\s^2^(Fo^2^)+(0.0259P)^2^+0.3056P] where P=(Fo^2^+2Fc^2^)/3'
_refine_ls_weighting_scheme calc
_refine_ls_wR_factor_gt 0.0457
_refine_ls_wR_factor_ref 0.0458
_reflns_number_gt 1695
_reflns_number_total 1710
_reflns_threshold_expression I>2\s(I)
_cod_data_source_file c5nj02797g1.cif
_cod_data_source_block BB-6
_cod_depositor_comments 'Adding full bibliography for 7055352.cif.'
_cod_original_cell_volume 916.45(14)
_cod_original_sg_symbol_H-M 'C 2'
_cod_database_code 7055352

loop_
_symmetry_equiv_pos_as_xyz
'x, y, z'
'-x, y, -z'
'x+1/2, y+1/2, z'
'-x+1/2, y+1/2, -z'

loop_
_atom_site_label
_atom_site_type_symbol
_atom_site_fract_x
_atom_site_fract_y
_atom_site_fract_z
_atom_site_U_iso_or_equiv
_atom_site_adp_type
_atom_site_occupancy
_atom_site_symmetry_multiplicity
_atom_site_calc_flag
_atom_site_refinement_flags
Se1 Se 0.0000 0.305934(12) 0.0000 0.03427(10) Uani 1 2 d S
C1 C 0.12798(19) 0.1124(3) 0.00130(17) 0.0324(4) Uani 1 1 d .
H1A H 0.0895 0.0103 -0.0563 0.039 Uiso 1 1 calc R
H1B H 0.1940 0.1773 -0.0203 0.039 Uiso 1 1 calc R
C2 C 0.18549(17) 0.0192(3) 0.11490(16) 0.0264(4) Uani 1 1 d .
C3 C 0.26768(18) 0.1405(3) 0.21358(16) 0.0287(4) Uani 1 1 d .
H3 H 0.2764 0.2818 0.1975 0.034 Uiso 1 1 calc R
C4 C 0.23910(19) 0.0927(3) 0.32538(16) 0.0306(4) Uani 1 1 d .
C5 C 0.3202(2) -0.0940(3) 0.33138(18) 0.0342(4) Uani 1 1 d .
H5 H 0.3716 -0.1382 0.4100 0.041 Uiso 1 1 calc R
C6 C 0.3917(2) 0.0236(3) 0.26752(19) 0.0365(5) Uani 1 1 d .
H6A H 0.4167 -0.0541 0.2122 0.044 Uiso 1 1 calc R
H6B H 0.4622 0.1019 0.3178 0.044 Uiso 1 1 calc R
C7 C 0.2429(2) -0.2523(3) 0.2526(2) 0.0384(5) Uani 1 1 d .
H7A H 0.2984 -0.3597 0.2468 0.046 Uiso 1 1 calc R
H7B H 0.1819 -0.3064 0.2849 0.046 Uiso 1 1 calc R
C8 C 0.17424(18) -0.1701(4) 0.13503(17) 0.0325(5) Uani 1 1 d .
H8 H 0.1235 -0.2526 0.0760 0.039 Uiso 1 1 calc R
C9 C 0.3042(3) 0.2377(3) 0.42108(18) 0.0463(6) Uani 1 1 d .
H9C H 0.3066 0.1836 0.4944 0.069 Uiso 1 1 calc R
H9B H 0.2579 0.3612 0.4069 0.069 Uiso 1 1 calc R
H9A H 0.3896 0.2610 0.4231 0.069 Uiso 1 1 calc R
C10 C 0.1041(2) 0.0697(3) 0.31842(18) 0.0384(5) Uani 1 1 d .
H10C H 0.1020 0.0283 0.3928 0.058 Uiso 1 1 calc R
H10B H 0.0627 -0.0289 0.2608 0.058 Uiso 1 1 calc R
H10A H 0.0605 0.1948 0.2971 0.058 Uiso 1 1 calc R

loop_
_atom_site_aniso_label
_atom_site_aniso_U_11
_atom_site_aniso_U_22
_atom_site_aniso_U_33
_atom_site_aniso_U_23
_atom_site_aniso_U_13
_atom_site_aniso_U_12
Se1 0.04277(17) 0.02362(13) 0.02995(14) 0.000 0.00443(9) 0.000
C1 0.0322(11) 0.0400(11) 0.0287(10) -0.0026(8) 0.0152(8) -0.0059(8)
C2 0.0230(9) 0.0295(9) 0.0302(9) -0.0035(7) 0.0136(8) -0.0002(7)
C3 0.0307(11) 0.0238(9) 0.0301(10) 0.0007(7) 0.0089(8) 0.0002(7)
C4 0.0356(11) 0.0273(9) 0.0269(9) 0.0023(7) 0.0081(8) 0.0080(8)
C5 0.0310(11) 0.0324(10) 0.0364(11) 0.0066(8) 0.0083(9) 0.0112(8)
C6 0.0281(11) 0.0393(11) 0.0405(11) -0.0007(9) 0.0099(9) 0.0031(9)
C7 0.0407(12) 0.0214(10) 0.0566(13) 0.0045(8) 0.0214(11) 0.0071(7)
C8 0.0307(9) 0.0259(14) 0.0444(9) -0.0079(10) 0.0172(7) -0.0006(9)
C9 0.0615(16) 0.0427(12) 0.0277(10) -0.0046(8) 0.0068(10) 0.0079(9)
C10 0.0407(12) 0.0453(12) 0.0328(10) 0.0100(9) 0.0172(9) 0.0170(9)

loop_
_atom_type_symbol
_atom_type_description
_atom_type_scat_dispersion_real
_atom_type_scat_dispersion_imag
_atom_type_scat_source
C C 0.0033 0.0016 'International Tables Vol C Tables 4.2.6.8 and 6.1.1.4'
H H 0.0000 0.0000 'International Tables Vol C Tables 4.2.6.8 and 6.1.1.4'
Se Se -0.0929 2.2259 'International Tables Vol C Tables 4.2.6.8 and 6.1.1.4'

loop_
_geom_angle_atom_site_label_1
_geom_angle_atom_site_label_2
_geom_angle_atom_site_label_3
_geom_angle
_geom_angle_site_symmetry_1
C1 Se1 C1 95.35(12) 2
C2 C1 Se1 112.19(13) .
C2 C1 H1A 109.2 .
Se1 C1 H1A 109.2 .
C2 C1 H1B 109.2 .
Se1 C1 H1B 109.2 .
H1A C1 H1B 107.9 .
C8 C2 C1 123.91(18) .
C8 C2 C3 116.92(18) .
C1 C2 C3 119.09(17) .
C2 C3 C6 106.43(16) .
C2 C3 C4 110.38(16) .
C6 C3 C4 86.92(14) .
C2 C3 H3 116.4 .
C6 C3 H3 116.4 .
C4 C3 H3 116.4 .
C10 C4 C9 108.57(18) .
C10 C4 C5 119.27(17) .
C9 C4 C5 111.92(17) .
C10 C4 C3 119.23(16) .
C9 C4 C3 111.34(18) .
C5 C4 C3 84.89(14) .
C7 C5 C6 109.09(18) .
C7 C5 C4 110.49(17) .
C6 C5 C4 87.67(15) .
C7 C5 H5 115.4 .
C6 C5 H5 115.4 .
C4 C5 H5 115.4 .
C5 C6 C3 85.91(15) .
C5 C6 H6A 114.3 .
C3 C6 H6A 114.3 .
C5 C6 H6B 114.3 .
C3 C6 H6B 114.3 .
H6A C6 H6B 111.5 .
C8 C7 C5 110.57(18) .
C8 C7 H7A 109.5 .
C5 C7 H7A 109.5 .
C8 C7 H7B 109.5 .
C5 C7 H7B 109.5 .
H7A C7 H7B 108.1 .
C2 C8 C7 119.5(2) .
C2 C8 H8 120.2 .
C7 C8 H8 120.2 .
C4 C9 H9C 109.5 .
C4 C9 H9B 109.5 .
H9C C9 H9B 109.5 .
C4 C9 H9A 109.5 .
H9C C9 H9A 109.5 .
H9B C9 H9A 109.5 .
C4 C10 H10C 109.5 .
C4 C10 H10B 109.5 .
H10C C10 H10B 109.5 .
C4 C10 H10A 109.5 .
H10C C10 H10A 109.5 .
H10B C10 H10A 109.5 .

loop_
_geom_bond_atom_site_label_1
_geom_bond_atom_site_label_2
_geom_bond_distance
_geom_bond_site_symmetry_2
Se1 C1 1.969(2) 2
Se1 C1 1.969(2) .
C1 C2 1.486(3) .
C1 H1A 0.9900 .
C1 H1B 0.9900 .
C2 C8 1.335(4) .
C2 C3 1.513(3) .
C3 C6 1.561(3) .
C3 C4 1.576(3) .
C3 H3 1.0000 .
C4 C10 1.522(3) .
C4 C9 1.534(3) .
C4 C5 1.565(3) .
C5 C7 1.524(3) .
C5 C6 1.550(3) .
C5 H5 1.0000 .
C6 H6A 0.9900 .
C6 H6B 0.9900 .
C7 C8 1.514(3) .
C7 H7A 0.9900 .
C7 H7B 0.9900 .
C8 H8 0.9500 .
C9 H9C 0.9800 .
C9 H9B 0.9800 .
C9 H9A 0.9800 .
C10 H10C 0.9800 .
C10 H10B 0.9800 .
C10 H10A 0.9800 .

loop_
_geom_torsion_atom_site_label_1
_geom_torsion_atom_site_label_2
_geom_torsion_atom_site_label_3
_geom_torsion_atom_site_label_4
_geom_torsion
_geom_torsion_site_symmetry_1
C1 Se1 C1 C2 -75.15(13) 2
Se1 C1 C2 C8 115.02(18) .
Se1 C1 C2 C3 -68.36(19) .
C8 C2 C3 C6 47.7(2) .
C1 C2 C3 C6 -129.16(18) .
C8 C2 C3 C4 -45.1(2) .
C1 C2 C3 C4 137.99(17) .
C2 C3 C4 C10 -42.5(2) .
C6 C3 C4 C10 -148.93(19) .
C2 C3 C4 C9 -170.15(17) .
C6 C3 C4 C9 83.45(18) .
C2 C3 C4 C5 78.29(17) .
C6 C3 C4 C5 -28.10(15) .
C10 C4 C5 C7 39.6(2) .
C9 C4 C5 C7 167.81(18) .
C3 C4 C5 C7 -81.22(18) .
C10 C4 C5 C6 149.10(18) .
C9 C4 C5 C6 -82.7(2) .
C3 C4 C5 C6 28.31(15) .
C7 C5 C6 C3 82.35(17) .
C4 C5 C6 C3 -28.55(15) .
C2 C3 C6 C5 -81.98(17) .
C4 C3 C6 C5 28.37(15) .
C6 C5 C7 C8 -45.5(2) .
C4 C5 C7 C8 49.3(2) .
C1 C2 C8 C7 176.48(17) .
C3 C2 C8 C7 -0.2(3) .
C5 C7 C8 C2 -1.4(3) .
